data_7154850
loop_
_publ_author_name
'Liu, Yufen'
'Du, Yanlong'
'Yu, Aimin'
'Mu, Haifeng'
'Meng, Xiangtai'

_publ_section_title
;
 DABCO-catalyzed unusual [4 + 2] cycloaddition reaction: non-substituted
 allenoate acts as a four-carbon synthon and facile synthesis of
 spirooxindoles.
;
_journal_issue 4
_journal_name_full 'Organic &amp; biomolecular chemistry'
_journal_page_first 1226
_journal_page_last 1230
_journal_paper_doi 10.1039/c5ob02383a
_journal_volume 14
_journal_year 2016
_chemical_formula_sum 'C22 H24 Br N O6'
_chemical_formula_weight 478.33
_chemical_name_systematic
;
 ?
;
_space_group_crystal_system triclinic
_space_group_IT_number 2
_space_group_name_Hall '-P 1'
_space_group_name_H-M_alt 'P -1'
_symmetry_space_group_name_Hall '-P 1'
_symmetry_space_group_name_H-M 'P -1'
_atom_sites_solution_hydrogens geom
_audit_creation_method SHELXL-2013
_audit_update_record
;
2015-08-11 deposited with the CCDC.
2015-12-11 downloaded from the CCDC.
;
_cell_angle_alpha 66.864(4)
_cell_angle_beta 87.873(3)
_cell_angle_gamma 66.771(3)
_cell_formula_units_Z 8
_cell_length_a 17.0861(5)
_cell_length_b 17.2584(7)
_cell_length_c 17.3652(7)
_cell_measurement_temperature 173(2)
_cell_volume 4284.8(3)
_computing_structure_refinement 'SHELXL-2013 (Sheldrick, 2013)'
_diffrn_ambient_temperature 173(2)
_diffrn_measured_fraction_theta_full 0.998
_diffrn_measured_fraction_theta_max 0.985
_diffrn_measurement_device_type 'SuperNova, Dual, Cu at zero, AtlasS2'
_diffrn_measurement_method '\w scans'
_diffrn_radiation_type CuK\a
_diffrn_radiation_wavelength 1.54184
_diffrn_reflns_av_unetI/netI 0.0357
_diffrn_reflns_laue_measured_fraction_full 0.998
_diffrn_reflns_laue_measured_fraction_max 0.985
_diffrn_reflns_limit_h_max 19
_diffrn_reflns_limit_h_min -21
_diffrn_reflns_limit_k_max 21
_diffrn_reflns_limit_k_min -21
_diffrn_reflns_limit_l_max 21
_diffrn_reflns_limit_l_min -19
_diffrn_reflns_number 26251
_diffrn_reflns_point_group_measured_fraction_full 0.998
_diffrn_reflns_point_group_measured_fraction_max 0.985
_diffrn_reflns_theta_full 67.684
_diffrn_reflns_theta_max 74.381
_diffrn_reflns_theta_min 3.638
_exptl_absorpt_coefficient_mu 2.948
_exptl_absorpt_correction_type multi-scan
_exptl_absorpt_process_details
;
CrysAlisPro, Agilent Technologies,
Version 1.171.37.35 (release 13-08-2014 CrysAlis171 .NET)
(compiled Aug 13 2014,18:06:01)
Empirical absorption correction using spherical harmonics,
 implemented in SCALE3 ABSPACK scaling algorithm.
;
_exptl_crystal_colour colourless
_exptl_crystal_density_diffrn 1.483
_exptl_crystal_description block
_exptl_crystal_F_000 1968
_exptl_crystal_size_max 0.25
_exptl_crystal_size_mid 0.24
_exptl_crystal_size_min 0.22
_exptl_transmission_factor_max 1.00000
_exptl_transmission_factor_min 0.80281
_refine_diff_density_max 1.054
_refine_diff_density_min -1.424
_refine_diff_density_rms 0.107
_refine_ls_extinction_method none
_refine_ls_goodness_of_fit_ref 0.959
_refine_ls_hydrogen_treatment constr
_refine_ls_matrix_type full
_refine_ls_number_parameters 1112
_refine_ls_number_reflns 26251
_refine_ls_number_restraints 12
_refine_ls_restrained_S_all 0.960
_refine_ls_R_factor_all 0.0593
_refine_ls_R_factor_gt 0.0495
_refine_ls_shift/su_max 0.002
_refine_ls_shift/su_mean 0.000
_refine_ls_structure_factor_coef Fsqd
_refine_ls_weighting_details
;
 w=1/[\s^2^(Fo^2^)+(0.0928P)^2^]
 where P=(Fo^2^+2Fc^2^)/3
;
_refine_ls_weighting_scheme calc
_refine_ls_wR_factor_gt 0.1250
_refine_ls_wR_factor_ref 0.1299
_reflns_Friedel_coverage 0.000
_reflns_number_gt 20886
_reflns_number_total 26251
_reflns_threshold_expression 'I > 2\s(I)'
_cod_data_source_file c5ob02383a2.cif
_cod_data_source_block A150508D_twin1_hklf5
_cod_depositor_comments
;
The following automatic conversions were performed:

'_exptl_absorpt_correction_type' value 'MULTI-SCAN' changed to
'multi-scan' according to
/usr/data/users/saulius/crontab/automatic-downloads/rss-feeds/RSC/lib/dictionaries/cif_core.dic
dictionary named 'cif_core.dic' version 2.4.2 from 2011-04-26.

Automatic conversion script
Id: cif_fix_values 4268 2015-11-12 08:31:59Z antanas 

 Adding full bibliography for 7154849--7154851.cif.
;
_cod_database_code 7154850
_shelx_space_group_comment
;
The symmetry employed for this shelxl refinement is uniquely defined
by the following loop, which should always be used as a source of
symmetry information in preference to the above space-group names.
They are only intended as comments.
;
_shelxl_version_number 2013-2

loop_
_space_group_symop_operation_xyz
'x, y, z'
'-x, -y, -z'

loop_
_atom_site_label
_atom_site_type_symbol
_atom_site_fract_x
_atom_site_fract_y
_atom_site_fract_z
_atom_site_U_iso_or_equiv
_atom_site_adp_type
_atom_site_occupancy
_atom_site_site_symmetry_order
_atom_site_calc_flag
_atom_site_refinement_flags_posn
_atom_site_refinement_flags_adp
_atom_site_refinement_flags_occupancy
_atom_site_disorder_assembly
_atom_site_disorder_group
Br1 Br 0.94226(2) -0.13116(3) 1.26885(2) 0.02915(10) Uani 1 1 d . . . . .
O1 O 0.59705(16) 0.2173(2) 0.88359(15) 0.0317(6) Uani 1 1 d . . . . .
O2 O 0.60710(18) 0.0069(2) 1.07282(16) 0.0355(7) Uani 1 1 d . . . . .
O3 O 0.61655(15) -0.00255(19) 0.80428(14) 0.0260(5) Uani 1 1 d . . . . .
O4 O 0.79791(15) 0.15320(18) 0.87931(15) 0.0258(5) Uani 1 1 d . . . . .
N1 N 0.66077(17) 0.2023(2) 1.00597(18) 0.0239(6) Uani 1 1 d . . . . .
C1 C 0.70177(19) 0.0643(2) 0.98605(18) 0.0187(6) Uani 1 1 d . . . . .
C2 C 0.64725(19) 0.1707(2) 0.9491(2) 0.0228(7) Uani 1 1 d . . . . .
C3 C 0.7233(2) 0.1318(2) 1.0744(2) 0.0209(6) Uani 1 1 d . . . . .
C4 C 0.7564(2) 0.1376(3) 1.1428(2) 0.0248(7) Uani 1 1 d . . . . .
H4 H 0.7366 0.1931 1.1490 0.030 Uiso 1 1 calc R U . . .
C5 C 0.8206(2) 0.0571(3) 1.2017(2) 0.0245(7) Uani 1 1 d . . . . .
H5 H 0.8436 0.0582 1.2488 0.029 Uiso 1 1 calc R U . . .
C6 C 0.85047(19) -0.0244(3) 1.19057(19) 0.0220(7) Uani 1 1 d . . . . .
C7 C 0.8159(2) -0.0306(2) 1.12252(19) 0.0196(6) Uani 1 1 d . . . . .
H7 H 0.8358 -0.0861 1.1163 0.024 Uiso 1 1 calc R U . . .
C8 C 0.75121(19) 0.0488(2) 1.06485(19) 0.0183(6) Uani 1 1 d . . . . .
C9 C 0.6193(3) 0.2987(3) 0.9931(3) 0.0348(8) Uani 1 1 d . . . . .
H9A H 0.6604 0.3256 0.9798 0.052 Uiso 1 1 calc R U . . .
H9B H 0.5974 0.3026 1.0438 0.052 Uiso 1 1 calc R U . . .
H9C H 0.5728 0.3317 0.9474 0.052 Uiso 1 1 calc R U . . .
C10 C 0.6351(2) 0.0214(2) 1.00550(19) 0.0212(6) Uani 1 1 d . . . . .
C11 C 0.6067(2) 0.0011(3) 0.9408(2) 0.0224(7) Uani 1 1 d . . . . .
H11 H 0.5646 -0.0217 0.9504 0.027 Uiso 1 1 calc R U . . .
C12 C 0.6396(2) 0.0142(2) 0.86680(19) 0.0212(6) Uani 1 1 d . . . . .
C13 C 0.7092(2) 0.0478(3) 0.84628(19) 0.0244(7) Uani 1 1 d . . . . .
H13A H 0.6841 0.1139 0.8119 0.029 Uiso 1 1 calc R U . . .
H13B H 0.7472 0.0175 0.8141 0.029 Uiso 1 1 calc R U . . .
C14 C 0.7608(2) 0.0270(2) 0.92756(18) 0.0205(6) Uani 1 1 d . . . . .
H14 H 0.7891 -0.0405 0.9581 0.025 Uiso 1 1 calc R U . . .
C15 C 0.5526(2) -0.0398(3) 0.8170(2) 0.0306(8) Uani 1 1 d . . . . .
H15A H 0.5392 -0.0453 0.7667 0.046 Uiso 1 1 calc R U . . .
H15B H 0.5014 0.0008 0.8294 0.046 Uiso 1 1 calc R U . . .
H15C H 0.5745 -0.0997 0.8635 0.046 Uiso 1 1 calc R U . . .
C16 C 0.8306(2) 0.0610(2) 0.90614(18) 0.0206(6) Uani 1 1 d . . . . .
C17 C 0.8513(2) 0.2019(3) 0.8440(2) 0.0269(7) Uani 1 1 d . . . . .
H17A H 0.8773 0.1868 0.7983 0.032 Uiso 1 1 calc R U . . .
H17B H 0.8968 0.1854 0.8869 0.032 Uiso 1 1 calc R U . . .
C18 C 0.7930(3) 0.3035(3) 0.8116(3) 0.0367(9) Uani 1 1 d . . . . .
H18A H 0.7466 0.3180 0.7716 0.055 Uiso 1 1 calc R U . . .
H18B H 0.8251 0.3392 0.7845 0.055 Uiso 1 1 calc R U . . .
H18C H 0.7703 0.3180 0.8580 0.055 Uiso 1 1 calc R U . . .
C19 C 0.9142(2) 0.0074(3) 0.9078(2) 0.0259(7) Uani 1 1 d . . . . .
H19 H 0.9524 0.0354 0.8935 0.031 Uiso 1 1 calc R U . . .
C20 C 0.9478(2) -0.0924(3) 0.9308(3) 0.0356(9) Uani 1 1 d D . . . .
O5 O 0.9170(2) -0.1472(3) 0.9651(5) 0.0479(12) Uani 0.788(6) 1 d D . P A 1
O6 O 1.0266(2) -0.1171(2) 0.9014(3) 0.0316(8) Uani 0.788(6) 1 d D . P A 1
C21 C 1.0696(3) -0.2124(3) 0.9108(3) 0.0318(10) Uani 0.788(6) 1 d D . P A 1
H21A H 1.1042 -0.2153 0.8656 0.038 Uiso 0.788(6) 1 calc R U P A 1
H21B H 1.0272 -0.2356 0.9074 0.038 Uiso 0.788(6) 1 calc R U P A 1
C22 C 1.1255(5) -0.2703(4) 0.9939(4) 0.0473(17) Uani 0.788(6) 1 d D . P A 1
H22A H 1.1584 -0.3317 0.9976 0.071 Uiso 0.788(6) 1 calc R U P A 1
H22B H 1.0904 -0.2729 1.0385 0.071 Uiso 0.788(6) 1 calc R U P A 1
H22C H 1.1638 -0.2437 0.9991 0.071 Uiso 0.788(6) 1 calc R U P A 1
O5' O 0.8972(10) -0.1291(15) 0.954(3) 0.0479(12) Uani 0.212(6) 1 d D . P A 2
O6' O 1.0302(5) -0.1378(8) 0.9462(11) 0.0316(8) Uani 0.212(6) 1 d D . P A 2
C21' C 1.0627(10) -0.2378(9) 0.9782(12) 0.0318(10) Uani 0.212(6) 1 d D . P A 2
H21C H 1.0313 -0.2546 0.9467 0.038 Uiso 0.212(6) 1 calc R U P A 2
H21D H 1.0556 -0.2637 1.0373 0.038 Uiso 0.212(6) 1 calc R U P A 2
C22' C 1.1555(11) -0.2746(14) 0.9686(17) 0.0473(17) Uani 0.212(6) 1 d D . P A 2
H22D H 1.1616 -0.2529 0.9096 0.071 Uiso 0.212(6) 1 calc R U P A 2
H22E H 1.1795 -0.3410 0.9937 0.071 Uiso 0.212(6) 1 calc R U P A 2
H22F H 1.1852 -0.2536 0.9963 0.071 Uiso 0.212(6) 1 calc R U P A 2
Br3 Br 0.54566(2) 0.17690(3) 0.22005(2) 0.03667(11) Uani 1 1 d . . . . .
O13 O 0.88031(16) -0.21241(19) 0.59880(15) 0.0293(6) Uani 1 1 d . . . . .
O14 O 0.87657(17) 0.0080(2) 0.42093(15) 0.0316(6) Uani 1 1 d . . . . .
O15 O 0.88935(18) -0.0300(2) 0.70503(17) 0.0381(7) Uani 1 1 d . . . . .
O16 O 0.67385(15) -0.13257(18) 0.59056(16) 0.0270(5) Uani 1 1 d . . . . .
O17 O 0.5893(2) 0.1450(2) 0.5768(3) 0.0515(8) Uani 1 1 d . . . . .
O18 O 0.4644(2) 0.1316(3) 0.6043(3) 0.0639(11) Uani 1 1 d . . . . .
N3 N 0.81896(19) -0.1784(2) 0.46736(17) 0.0234(6) Uani 1 1 d . . . . .
C02Y C 0.5468(3) 0.1006(3) 0.5891(3) 0.0346(8) Uani 1 1 d . . . . .
C45 C 0.7810(2) -0.0520(2) 0.50454(18) 0.0192(6) Uani 1 1 d . . . . .
C46 C 0.8324(2) -0.1578(2) 0.5329(2) 0.0213(6) Uani 1 1 d . . . . .
C47 C 0.7569(2) -0.1020(2) 0.4028(2) 0.0212(6) Uani 1 1 d . . . . .
C48 C 0.7300(2) -0.0255(2) 0.42242(18) 0.0194(6) Uani 1 1 d . . . . .
C49 C 0.6661(2) 0.0581(2) 0.36928(19) 0.0225(7) Uani 1 1 d . . . . .
H49 H 0.6460 0.1091 0.3827 0.027 Uiso 1 1 calc R U . . .
C50 C 0.6329(2) 0.0625(3) 0.2942(2) 0.0247(7) Uani 1 1 d . . . . .
C51 C 0.6612(2) -0.0119(3) 0.2730(2) 0.0263(7) Uani 1 1 d . . . . .
H51 H 0.6385 -0.0058 0.2220 0.032 Uiso 1 1 calc R U . . .
C52 C 0.7242(2) -0.0969(3) 0.3283(2) 0.0251(7) Uani 1 1 d . . . . .
H52 H 0.7434 -0.1483 0.3155 0.030 Uiso 1 1 calc R U . . .
C53 C 0.8602(3) -0.2698(3) 0.4688(2) 0.0344(8) Uani 1 1 d . . . . .
H53A H 0.9079 -0.3073 0.5135 0.052 Uiso 1 1 calc R U . . .
H53B H 0.8804 -0.2656 0.4156 0.052 Uiso 1 1 calc R U . . .
H53C H 0.8197 -0.2973 0.4783 0.052 Uiso 1 1 calc R U . . .
C54 C 0.8514(2) -0.0138(2) 0.4896(2) 0.0212(6) Uani 1 1 d . . . . .
C55 C 0.8872(2) -0.0091(3) 0.5610(2) 0.0238(7) Uani 1 1 d . . . . .
H55 H 0.9325 0.0088 0.5550 0.029 Uiso 1 1 calc R U . . .
C56 C 0.8571(2) -0.0298(3) 0.6358(2) 0.0267(7) Uani 1 1 d . . . . .
C57 C 0.9642(3) -0.0094(5) 0.6980(3) 0.0569(16) Uani 1 1 d . . . . .
H57A H 0.9512 0.0498 0.6521 0.085 Uiso 1 1 calc R U . . .
H57B H 1.0110 -0.0562 0.6875 0.085 Uiso 1 1 calc R U . . .
H57C H 0.9801 -0.0079 0.7497 0.085 Uiso 1 1 calc R U . . .
C58 C 0.7808(2) -0.0533(3) 0.6518(2) 0.0245(7) Uani 1 1 d . . . . .
H58A H 0.7465 -0.0243 0.6866 0.029 Uiso 1 1 calc R U . . .
H58B H 0.8001 -0.1198 0.6820 0.029 Uiso 1 1 calc R U . . .
C59 C 0.7258(2) -0.0196(2) 0.56750(19) 0.0202(6) Uani 1 1 d . . . . .
H59 H 0.7021 0.0481 0.5424 0.024 Uiso 1 1 calc R U . . .
C60 C 0.6506(2) -0.0459(2) 0.58317(18) 0.0202(6) Uani 1 1 d . . . . .
C61 C 0.6129(3) -0.1736(3) 0.6141(3) 0.0388(9) Uani 1 1 d . . . . .
H61A H 0.5632 -0.1405 0.5708 0.047 Uiso 1 1 calc R U . . .
H61B H 0.5937 -0.1722 0.6670 0.047 Uiso 1 1 calc R U . . .
C62 C 0.6603(4) -0.2725(4) 0.6235(5) 0.0721(19) Uani 1 1 d . . . . .
H62A H 0.6765 -0.2726 0.5701 0.108 Uiso 1 1 calc R U . . .
H62B H 0.6234 -0.3044 0.6420 0.108 Uiso 1 1 calc R U . . .
H62C H 0.7108 -0.3033 0.6645 0.108 Uiso 1 1 calc R U . . .
C63 C 0.5717(2) 0.0078(3) 0.5921(2) 0.0255(7) Uani 1 1 d . . . . .
H63 H 0.5300 -0.0157 0.6008 0.031 Uiso 1 1 calc R U . . .
C64 C 0.4253(4) 0.2198(4) 0.6110(5) 0.0667(16) Uani 1 1 d . . . . .
H64A H 0.3674 0.2543 0.5804 0.080 Uiso 1 1 calc R U . . .
H64B H 0.4583 0.2559 0.5857 0.080 Uiso 1 1 calc R U . . .
C65 C 0.4223(4) 0.2052(4) 0.7003(4) 0.0621(14) Uani 1 1 d . . . . .
H65A H 0.3905 0.2635 0.7035 0.093 Uiso 1 1 calc R U . . .
H65B H 0.4798 0.1783 0.7288 0.093 Uiso 1 1 calc R U . . .
H65C H 0.3947 0.1644 0.7267 0.093 Uiso 1 1 calc R U . . .
Br2 Br 0.52445(2) 0.36585(3) 0.70145(2) 0.02745(9) Uani 1 1 d . . . . .
O7 O 0.13453(15) 0.70649(18) 0.36010(15) 0.0271(5) Uani 1 1 d . . . . .
O8 O 0.05390(14) 0.49203(19) 0.37482(14) 0.0248(5) Uani 1 1 d . . . . .
O9 O 0.33077(15) 0.4911(2) 0.37161(16) 0.0295(6) Uani 1 1 d . . . . .
O10 O 0.13967(16) 0.64392(18) 0.55539(15) 0.0254(5) Uani 1 1 d . . . . .
O11 O 0.1870(3) 0.3547(2) 0.66711(18) 0.0496(9) Uani 1 1 d . . . . .
O12 O 0.1563(2) 0.3780(2) 0.78491(17) 0.0461(8) Uani 1 1 d . . . . .
N2 N 0.26480(17) 0.6892(2) 0.41199(17) 0.0207(5) Uani 1 1 d . . . . .
C23 C 0.2031(2) 0.6590(2) 0.40576(19) 0.0201(6) Uani 1 1 d . . . . .
C24 C 0.24074(18) 0.5534(2) 0.46195(18) 0.0174(6) Uani 1 1 d . . . . .
C25 C 0.32144(18) 0.5391(2) 0.50842(18) 0.0164(6) Uani 1 1 d . . . . .
C26 C 0.37780(19) 0.4623(2) 0.57608(19) 0.0190(6) Uani 1 1 d . . . . .
H26 H 0.3690 0.4083 0.6005 0.023 Uiso 1 1 calc R U . . .
C27 C 0.44854(19) 0.4692(2) 0.60617(18) 0.0217(7) Uani 1 1 d . . . . .
C28 C 0.4637(2) 0.5481(3) 0.5701(2) 0.0226(7) Uani 1 1 d . . . . .
H28 H 0.5124 0.5496 0.5907 0.027 Uiso 1 1 calc R U . . .
C29 C 0.4057(2) 0.6258(3) 0.5028(2) 0.0222(6) Uani 1 1 d . . . . .
H29 H 0.4147 0.6795 0.4779 0.027 Uiso 1 1 calc R U . . .
C30 C 0.3345(2) 0.6201(2) 0.47451(18) 0.0189(6) Uani 1 1 d . . . . .
C31 C 0.2549(3) 0.7840(3) 0.3657(2) 0.0310(8) Uani 1 1 d . . . . .
H31A H 0.2057 0.8170 0.3228 0.046 Uiso 1 1 calc R U . . .
H31B H 0.3055 0.7842 0.3399 0.046 Uiso 1 1 calc R U . . .
H31C H 0.2468 0.8134 0.4040 0.046 Uiso 1 1 calc R U . . .
C32 C 0.26180(19) 0.5078(2) 0.39803(19) 0.0189(6) Uani 1 1 d . . . . .
C33 C 0.1948(2) 0.4900(2) 0.36910(19) 0.0202(6) Uani 1 1 d . . . . .
H33 H 0.2041 0.4676 0.3273 0.024 Uiso 1 1 calc R U . . .
C34 C 0.11918(19) 0.5046(2) 0.40065(19) 0.0192(6) Uani 1 1 d . . . . .
C35 C 0.0664(2) 0.4582(3) 0.3094(2) 0.0308(8) Uani 1 1 d . . . . .
H35A H 0.0834 0.4975 0.2619 0.046 Uiso 1 1 calc R U . . .
H35B H 0.0137 0.4583 0.2920 0.046 Uiso 1 1 calc R U . . .
H35C H 0.1105 0.3963 0.3308 0.046 Uiso 1 1 calc R U . . .
C36 C 0.09887(19) 0.5366(3) 0.4703(2) 0.0227(7) Uani 1 1 d . . . . .
H36A H 0.0673 0.5050 0.5079 0.027 Uiso 1 1 calc R U . . .
H36B H 0.0628 0.6025 0.4467 0.027 Uiso 1 1 calc R U . . .
C37 C 0.18179(19) 0.5167(2) 0.52036(18) 0.0179(6) Uani 1 1 d . . . . .
H37 H 0.2131 0.4493 0.5490 0.021 Uiso 1 1 calc R U . . .
C38 C 0.16000(18) 0.5528(2) 0.5881(2) 0.0192(6) Uani 1 1 d . . . . .
C39 C 0.1016(2) 0.6956(3) 0.6054(2) 0.0300(8) Uani 1 1 d . . . . .
H39A H 0.1436 0.6792 0.6516 0.036 Uiso 1 1 calc R U . . .
H39B H 0.0534 0.6829 0.6288 0.036 Uiso 1 1 calc R U . . .
C40 C 0.0718(3) 0.7967(3) 0.5463(3) 0.0457(10) Uani 1 1 d . . . . .
H40A H 0.0353 0.8103 0.4977 0.069 Uiso 1 1 calc R U . . .
H40B H 0.1208 0.8097 0.5285 0.069 Uiso 1 1 calc R U . . .
H40C H 0.0402 0.8343 0.5751 0.069 Uiso 1 1 calc R U . . .
C41 C 0.1574(2) 0.5023(3) 0.6696(2) 0.0253(7) Uani 1 1 d . . . . .
H41 H 0.1470 0.5308 0.7069 0.030 Uiso 1 1 calc R U . . .
C42 C 0.1698(3) 0.4053(3) 0.7029(2) 0.0316(8) Uani 1 1 d . . . . .
C43 C 0.1523(4) 0.2886(3) 0.8262(3) 0.0547(14) Uani 1 1 d . . . . .
H43A H 0.1752 0.2609 0.8856 0.066 Uiso 1 1 calc R U . . .
H43B H 0.1872 0.2478 0.8007 0.066 Uiso 1 1 calc R U . . .
C44 C 0.0614(4) 0.2997(4) 0.8176(3) 0.0564(13) Uani 1 1 d . . . . .
H44A H 0.0395 0.3251 0.7588 0.085 Uiso 1 1 calc R U . . .
H44B H 0.0269 0.3407 0.8422 0.085 Uiso 1 1 calc R U . . .
H44C H 0.0593 0.2405 0.8462 0.085 Uiso 1 1 calc R U . . .
Br4 Br -0.01959(2) 0.66622(3) -0.20167(2) 0.03422(11) Uani 1 1 d . . . . .
O19 O 0.34745(16) 0.27406(18) 0.14773(16) 0.0292(6) Uani 1 1 d . . . . .
O20 O 0.17290(15) 0.4943(2) 0.14392(16) 0.0306(6) Uani 1 1 d . . . . .
O21 O 0.46600(15) 0.4453(2) 0.15830(16) 0.0324(6) Uani 1 1 d . . . . .
O22 O 0.35804(15) 0.35096(17) -0.05587(14) 0.0243(5) Uani 1 1 d . . . . .
O23 O 0.2762(3) 0.6481(2) -0.14688(17) 0.0504(9) Uani 1 1 d . . . . .
O24 O 0.30463(18) 0.64076(18) -0.27085(15) 0.0295(5) Uani 1 1 d . . . . .
N4 N 0.21832(18) 0.3097(2) 0.07718(18) 0.0230(6) Uani 1 1 d . . . . .
C66 C 0.25598(18) 0.4352(2) 0.04820(18) 0.0178(6) Uani 1 1 d . . . . .
C68 C 0.1542(2) 0.3878(3) 0.01525(19) 0.0210(6) Uani 1 1 d . . . . .
C69 C 0.2832(2) 0.3294(2) 0.09692(19) 0.0212(6) Uani 1 1 d . . . . .
C70 C 0.2206(2) 0.2175(3) 0.1121(3) 0.0314(8) Uani 1 1 d . . . . .
H70A H 0.1660 0.2200 0.1297 0.047 Uiso 1 1 calc R U . . .
H70B H 0.2650 0.1782 0.1598 0.047 Uiso 1 1 calc R U . . .
H70C H 0.2323 0.1931 0.0698 0.047 Uiso 1 1 calc R U . . .
C71 C 0.0822(2) 0.3933(3) -0.0248(2) 0.0259(7) Uani 1 1 d . . . . .
H71 H 0.0696 0.3419 -0.0098 0.031 Uiso 1 1 calc R U . . .
C72 C 0.0293(2) 0.4784(3) -0.0881(2) 0.0271(8) Uani 1 1 d . . . . .
H72 H -0.0205 0.4849 -0.1149 0.032 Uiso 1 1 calc R U . . .
C73 C 0.0505(2) 0.5525(3) -0.11110(19) 0.0250(7) Uani 1 1 d . . . . .
C74 C 0.12305(19) 0.5475(2) -0.07013(19) 0.0205(6) Uani 1 1 d . . . . .
H74 H 0.1364 0.5985 -0.0862 0.025 Uiso 1 1 calc R U . . .
C75 C 0.17335(18) 0.4645(2) -0.00547(19) 0.0188(6) Uani 1 1 d . . . . .
C76 C 0.32091(19) 0.4661(2) -0.00475(18) 0.0178(6) Uani 1 1 d . . . . .
H76 H 0.2969 0.5338 -0.0264 0.021 Uiso 1 1 calc R U . . .
C77 C 0.40724(19) 0.4288(3) 0.0495(2) 0.0217(7) Uani 1 1 d . . . . .
H77A H 0.4362 0.3624 0.0674 0.026 Uiso 1 1 calc R U . . .
H77B H 0.4437 0.4566 0.0162 0.026 Uiso 1 1 calc R U . . .
C78 C 0.3927(2) 0.4509(2) 0.1253(2) 0.0221(7) Uani 1 1 d . . . . .
C79 C 0.3167(2) 0.4729(2) 0.1551(2) 0.0222(6) Uani 1 1 d . . . . .
H79 H 0.3117 0.4894 0.2006 0.027 Uiso 1 1 calc R U . . .
C80 C 0.2424(2) 0.4716(2) 0.11870(18) 0.0202(6) Uani 1 1 d . . . . .
C81 C 0.4642(3) 0.4588(4) 0.2350(3) 0.0488(13) Uani 1 1 d . . . . .
H81A H 0.4244 0.5208 0.2244 0.073 Uiso 1 1 calc R U . . .
H81B H 0.5206 0.4489 0.2544 0.073 Uiso 1 1 calc R U . . .
H81C H 0.4463 0.4156 0.2774 0.073 Uiso 1 1 calc R U . . .
C82 C 0.33489(19) 0.4425(2) -0.08035(19) 0.0189(6) Uani 1 1 d . . . . .
C83 C 0.3759(3) 0.3134(3) -0.1184(2) 0.0301(8) Uani 1 1 d . . . . .
H83A H 0.4243 0.3221 -0.1454 0.036 Uiso 1 1 calc R U . . .
H83B H 0.3263 0.3438 -0.1615 0.036 Uiso 1 1 calc R U . . .
C84 C 0.3965(4) 0.2116(3) -0.0725(3) 0.0451(11) Uani 1 1 d . . . . .
H84A H 0.4146 0.1823 -0.1108 0.068 Uiso 1 1 calc R U . . .
H84B H 0.3461 0.2041 -0.0510 0.068 Uiso 1 1 calc R U . . .
H84C H 0.4417 0.1838 -0.0263 0.068 Uiso 1 1 calc R U . . .
C85 C 0.3283(2) 0.5025(2) -0.1601(2) 0.0238(7) Uani 1 1 d . . . . .
H85 H 0.3421 0.4790 -0.2012 0.029 Uiso 1 1 calc R U . . .
C86 C 0.3011(2) 0.6019(3) -0.1874(2) 0.0278(7) Uani 1 1 d . . . . .
C87 C 0.2765(3) 0.7408(3) -0.3091(2) 0.0344(8) Uani 1 1 d . . . . .
H87A H 0.3087 0.7592 -0.2800 0.041 Uiso 1 1 calc R U . . .
H87B H 0.2158 0.7718 -0.3070 0.041 Uiso 1 1 calc R U . . .
C88 C 0.2940(3) 0.7643(3) -0.3993(2) 0.0369(9) Uani 1 1 d . . . . .
H88A H 0.2679 0.8302 -0.4309 0.055 Uiso 1 1 calc R U . . .
H88B H 0.2703 0.7359 -0.4240 0.055 Uiso 1 1 calc R U . . .
H88C H 0.3549 0.7416 -0.4006 0.055 Uiso 1 1 calc R U . . .

loop_
_atom_site_aniso_label
_atom_site_aniso_U_11
_atom_site_aniso_U_22
_atom_site_aniso_U_33
_atom_site_aniso_U_23
_atom_site_aniso_U_13
_atom_site_aniso_U_12
Br1 0.02884(16) 0.0247(2) 0.02651(16) -0.00582(14) -0.00609(13) -0.00778(14)
O1 0.0325(12) 0.0234(14) 0.0248(11) -0.0025(10) -0.0055(10) -0.0043(10)
O2 0.0437(13) 0.053(2) 0.0248(11) -0.0202(12) 0.0127(11) -0.0317(14)
O3 0.0327(11) 0.0297(14) 0.0226(10) -0.0134(10) 0.0026(9) -0.0167(11)
O4 0.0266(10) 0.0163(13) 0.0323(11) -0.0084(10) 0.0073(9) -0.0086(9)
N1 0.0256(12) 0.0116(14) 0.0289(13) -0.0077(11) 0.0007(11) -0.0026(11)
C1 0.0229(13) 0.0146(16) 0.0177(12) -0.0068(11) 0.0004(11) -0.0066(12)
C2 0.0202(13) 0.0169(17) 0.0252(14) -0.0053(13) 0.0034(12) -0.0052(12)
C3 0.0246(13) 0.0123(16) 0.0266(14) -0.0102(13) 0.0055(12) -0.0064(12)
C4 0.0270(14) 0.0222(18) 0.0327(16) -0.0184(14) 0.0058(13) -0.0106(13)
C5 0.0264(14) 0.030(2) 0.0274(14) -0.0181(14) 0.0057(13) -0.0148(14)
C6 0.0211(13) 0.0224(18) 0.0211(13) -0.0074(13) -0.0005(12) -0.0088(12)
C7 0.0254(13) 0.0107(15) 0.0209(13) -0.0062(12) -0.0003(12) -0.0057(12)
C8 0.0224(13) 0.0154(16) 0.0196(13) -0.0086(12) 0.0039(11) -0.0091(12)
C9 0.0383(18) 0.0147(18) 0.0426(19) -0.0120(15) 0.0010(16) -0.0020(15)
C10 0.0246(13) 0.0184(17) 0.0203(13) -0.0074(12) 0.0028(12) -0.0092(12)
C11 0.0266(14) 0.0227(18) 0.0221(13) -0.0089(13) 0.0038(12) -0.0145(13)
C12 0.0270(14) 0.0180(16) 0.0193(13) -0.0065(12) -0.0001(12) -0.0107(13)
C13 0.0306(15) 0.030(2) 0.0178(13) -0.0104(13) 0.0053(12) -0.0171(14)
C14 0.0265(14) 0.0174(16) 0.0176(12) -0.0074(12) 0.0034(12) -0.0087(13)
C15 0.0369(17) 0.041(2) 0.0268(15) -0.0164(15) 0.0041(14) -0.0255(17)
C16 0.0251(14) 0.0166(16) 0.0180(12) -0.0060(11) 0.0028(11) -0.0076(12)
C17 0.0309(15) 0.0196(19) 0.0305(15) -0.0087(14) 0.0055(14) -0.0124(14)
C18 0.048(2) 0.019(2) 0.0373(18) -0.0069(15) 0.0071(17) -0.0134(17)
C19 0.0261(14) 0.0188(18) 0.0339(16) -0.0131(14) 0.0024(13) -0.0080(13)
C20 0.0278(16) 0.020(2) 0.053(2) -0.0150(17) -0.0025(16) -0.0042(15)
O5 0.030(2) 0.009(2) 0.083(4) -0.008(3) -0.002(3) 0.003(2)
O6 0.0269(13) 0.0205(18) 0.043(2) -0.0142(18) 0.0049(16) -0.0045(12)
C21 0.0303(19) 0.019(2) 0.044(2) -0.018(2) 0.003(2) -0.0026(17)
C22 0.058(4) 0.022(2) 0.049(4) -0.019(3) -0.008(3) 0.001(3)
O5' 0.030(2) 0.009(2) 0.083(4) -0.008(3) -0.002(3) 0.003(2)
O6' 0.0269(13) 0.0205(18) 0.043(2) -0.0142(18) 0.0049(16) -0.0045(12)
C21' 0.0303(19) 0.019(2) 0.044(2) -0.018(2) 0.003(2) -0.0026(17)
C22' 0.058(4) 0.022(2) 0.049(4) -0.019(3) -0.008(3) 0.001(3)
Br3 0.02672(16) 0.0339(2) 0.02855(17) 0.00004(16) -0.00646(14) -0.00432(15)
O13 0.0352(12) 0.0167(13) 0.0238(11) 0.0003(10) -0.0052(10) -0.0066(10)
O14 0.0385(12) 0.0387(17) 0.0234(11) -0.0120(11) 0.0095(10) -0.0229(12)
O15 0.0429(14) 0.062(2) 0.0296(12) -0.0264(13) 0.0069(11) -0.0339(15)
O16 0.0312(11) 0.0176(13) 0.0367(12) -0.0133(10) 0.0119(10) -0.0129(10)
O17 0.0580(17) 0.0287(18) 0.084(2) -0.0330(17) 0.0275(18) -0.0254(15)
O18 0.0542(18) 0.0293(19) 0.109(3) -0.035(2) 0.043(2) -0.0143(15)
N3 0.0319(13) 0.0121(14) 0.0229(12) -0.0074(11) 0.0021(11) -0.0057(11)
C02Y 0.0384(18) 0.0200(19) 0.046(2) -0.0165(16) 0.0145(17) -0.0111(16)
C45 0.0265(13) 0.0134(16) 0.0156(12) -0.0041(11) 0.0011(12) -0.0079(12)
C46 0.0257(14) 0.0163(17) 0.0226(14) -0.0072(13) 0.0046(12) -0.0102(13)
C47 0.0260(14) 0.0173(17) 0.0205(13) -0.0079(12) 0.0044(12) -0.0092(13)
C48 0.0255(13) 0.0176(17) 0.0157(12) -0.0061(12) 0.0024(11) -0.0101(13)
C49 0.0252(14) 0.0174(17) 0.0210(13) -0.0050(12) 0.0013(12) -0.0078(13)
C50 0.0222(13) 0.0244(19) 0.0217(14) -0.0034(13) -0.0001(12) -0.0098(13)
C51 0.0281(14) 0.037(2) 0.0199(13) -0.0121(14) 0.0039(12) -0.0195(15)
C52 0.0324(15) 0.027(2) 0.0256(14) -0.0172(14) 0.0072(13) -0.0161(14)
C53 0.049(2) 0.0148(18) 0.0348(17) -0.0114(14) 0.0063(16) -0.0072(16)
C54 0.0262(13) 0.0130(16) 0.0233(14) -0.0067(12) 0.0034(12) -0.0078(12)
C55 0.0280(14) 0.0210(17) 0.0283(15) -0.0118(13) 0.0039(13) -0.0143(13)
C56 0.0324(15) 0.029(2) 0.0251(15) -0.0144(14) 0.0018(13) -0.0157(15)
C57 0.057(3) 0.109(5) 0.043(2) -0.042(3) 0.012(2) -0.061(3)
C58 0.0341(15) 0.0271(19) 0.0188(13) -0.0104(13) 0.0049(13) -0.0181(14)
C59 0.0283(14) 0.0154(16) 0.0188(13) -0.0077(12) 0.0031(12) -0.0101(12)
C60 0.0303(14) 0.0148(16) 0.0174(12) -0.0068(11) 0.0030(12) -0.0111(13)
C61 0.0417(19) 0.026(2) 0.061(2) -0.0221(19) 0.0187(19) -0.0237(18)
C62 0.075(3) 0.031(3) 0.128(6) -0.042(3) 0.045(4) -0.034(3)
C63 0.0303(15) 0.0174(18) 0.0310(15) -0.0111(13) 0.0065(13) -0.0108(13)
C64 0.066(3) 0.029(3) 0.102(4) -0.031(3) 0.039(3) -0.014(2)
C65 0.084(4) 0.036(3) 0.075(3) -0.025(3) 0.016(3) -0.031(3)
Br2 0.02705(16) 0.02447(19) 0.02363(15) -0.00573(14) -0.00551(13) -0.00705(14)
O7 0.0229(10) 0.0201(13) 0.0250(10) -0.0036(9) -0.0026(9) -0.0014(10)
O8 0.0242(10) 0.0309(14) 0.0256(10) -0.0142(10) 0.0038(9) -0.0151(10)
O9 0.0247(10) 0.0375(16) 0.0363(12) -0.0246(12) 0.0107(10) -0.0137(11)
O10 0.0353(11) 0.0191(13) 0.0283(11) -0.0141(10) 0.0117(10) -0.0137(10)
O11 0.096(2) 0.0220(16) 0.0317(13) -0.0130(12) 0.0245(15) -0.0242(16)
O12 0.079(2) 0.0316(17) 0.0240(12) -0.0082(11) 0.0152(13) -0.0234(16)
N2 0.0258(12) 0.0106(14) 0.0222(11) -0.0035(10) 0.0011(11) -0.0071(11)
C23 0.0236(13) 0.0155(16) 0.0192(13) -0.0081(12) 0.0050(12) -0.0053(12)
C24 0.0184(12) 0.0140(16) 0.0199(12) -0.0072(11) 0.0013(11) -0.0066(11)
C25 0.0179(12) 0.0131(15) 0.0197(12) -0.0087(12) 0.0026(11) -0.0061(11)
C26 0.0225(13) 0.0114(15) 0.0215(13) -0.0067(12) 0.0013(11) -0.0056(12)
C27 0.0210(13) 0.0228(18) 0.0177(12) -0.0084(12) -0.0009(11) -0.0053(13)
C28 0.0243(13) 0.0259(19) 0.0239(14) -0.0142(13) 0.0038(12) -0.0125(13)
C29 0.0280(14) 0.0216(18) 0.0237(13) -0.0120(13) 0.0077(13) -0.0146(13)
C30 0.0258(13) 0.0133(16) 0.0181(12) -0.0073(11) 0.0031(12) -0.0075(12)
C31 0.0435(18) 0.0142(18) 0.0311(16) -0.0022(14) 0.0011(15) -0.0147(15)
C32 0.0206(13) 0.0140(16) 0.0211(13) -0.0068(12) 0.0025(11) -0.0066(12)
C33 0.0241(13) 0.0178(16) 0.0212(13) -0.0102(12) 0.0027(12) -0.0089(12)
C34 0.0220(13) 0.0161(16) 0.0200(12) -0.0061(12) 0.0014(11) -0.0097(12)
C35 0.0311(16) 0.043(2) 0.0309(16) -0.0215(17) 0.0047(14) -0.0218(16)
C36 0.0190(13) 0.0274(19) 0.0270(14) -0.0152(14) 0.0059(12) -0.0111(13)
C37 0.0208(12) 0.0149(16) 0.0195(12) -0.0081(12) 0.0029(11) -0.0078(12)
C38 0.0198(12) 0.0167(16) 0.0250(14) -0.0114(12) 0.0042(11) -0.0087(12)
C39 0.0381(17) 0.024(2) 0.0385(17) -0.0223(16) 0.0147(15) -0.0149(15)
C40 0.052(2) 0.023(2) 0.058(2) -0.019(2) 0.014(2) -0.0093(18)
C41 0.0318(15) 0.0247(19) 0.0219(14) -0.0122(13) 0.0038(13) -0.0115(14)
C42 0.0450(19) 0.024(2) 0.0202(14) -0.0062(14) 0.0063(14) -0.0117(16)
C43 0.085(3) 0.023(2) 0.0326(19) -0.0021(17) 0.020(2) -0.011(2)
C44 0.099(4) 0.026(2) 0.048(2) -0.013(2) 0.016(3) -0.031(3)
Br4 0.03072(17) 0.0328(2) 0.02371(16) -0.00898(15) -0.00738(14) 0.00015(15)
O19 0.0292(11) 0.0157(13) 0.0306(11) -0.0010(10) -0.0045(10) -0.0052(10)
O20 0.0225(10) 0.0458(18) 0.0297(11) -0.0227(12) 0.0082(10) -0.0135(11)
O21 0.0246(11) 0.0517(18) 0.0359(12) -0.0282(13) 0.0050(10) -0.0203(12)
O22 0.0351(11) 0.0127(12) 0.0230(10) -0.0081(9) 0.0052(9) -0.0073(9)
O23 0.103(3) 0.0207(15) 0.0287(12) -0.0134(11) 0.0190(15) -0.0239(17)
O24 0.0506(14) 0.0143(13) 0.0220(10) -0.0068(9) 0.0062(10) -0.0126(11)
N4 0.0270(12) 0.0139(15) 0.0267(12) -0.0062(11) 0.0029(11) -0.0094(11)
C66 0.0189(12) 0.0141(15) 0.0193(12) -0.0078(11) 0.0002(11) -0.0047(11)
C68 0.0238(14) 0.0187(17) 0.0221(13) -0.0108(13) 0.0042(12) -0.0078(13)
C69 0.0237(14) 0.0144(16) 0.0218(13) -0.0062(12) 0.0037(12) -0.0055(13)
C70 0.0361(17) 0.0188(19) 0.0407(18) -0.0098(15) 0.0107(15) -0.0155(15)
C71 0.0272(14) 0.033(2) 0.0285(15) -0.0196(15) 0.0082(13) -0.0169(15)
C72 0.0233(14) 0.041(2) 0.0252(14) -0.0219(15) 0.0045(12) -0.0135(14)
C73 0.0232(13) 0.0275(19) 0.0191(13) -0.0127(13) 0.0005(12) -0.0023(13)
C74 0.0204(13) 0.0178(17) 0.0199(13) -0.0085(12) 0.0017(11) -0.0037(12)
C75 0.0184(12) 0.0184(17) 0.0211(13) -0.0111(12) 0.0026(11) -0.0062(12)
C76 0.0202(12) 0.0118(15) 0.0197(13) -0.0063(11) 0.0017(11) -0.0051(11)
C77 0.0203(13) 0.0225(18) 0.0255(14) -0.0126(13) 0.0029(12) -0.0093(12)
C78 0.0224(13) 0.0209(17) 0.0263(14) -0.0107(13) -0.0009(12) -0.0107(13)
C79 0.0271(14) 0.0211(17) 0.0220(13) -0.0126(12) 0.0024(12) -0.0098(13)
C80 0.0231(13) 0.0170(16) 0.0186(12) -0.0067(12) 0.0019(11) -0.0070(12)
C81 0.0382(19) 0.088(4) 0.048(2) -0.047(3) 0.0081(18) -0.034(2)
C82 0.0212(12) 0.0124(15) 0.0219(13) -0.0072(12) 0.0018(11) -0.0057(11)
C83 0.0460(19) 0.0191(19) 0.0260(15) -0.0129(14) 0.0098(15) -0.0109(15)
C84 0.073(3) 0.021(2) 0.042(2) -0.0155(17) 0.015(2) -0.018(2)
C85 0.0327(15) 0.0173(17) 0.0212(13) -0.0094(13) 0.0031(13) -0.0086(13)
C86 0.0432(18) 0.0199(18) 0.0214(14) -0.0068(13) 0.0059(14) -0.0159(15)
C87 0.058(2) 0.0148(18) 0.0275(16) -0.0075(14) 0.0096(16) -0.0141(17)
C88 0.064(2) 0.0180(19) 0.0251(16) -0.0063(14) 0.0075(17) -0.0163(18)

loop_
_atom_type_symbol
_atom_type_description
_atom_type_scat_dispersion_real
_atom_type_scat_dispersion_imag
_atom_type_scat_source
C C 0.0181 0.0091 'International Tables Vol C Tables 4.2.6.8 and 6.1.1.4'
H H 0.0000 0.0000 'International Tables Vol C Tables 4.2.6.8 and 6.1.1.4'
Br Br -0.6763 1.2805 'International Tables Vol C Tables 4.2.6.8 and 6.1.1.4'
N N 0.0311 0.0180 'International Tables Vol C Tables 4.2.6.8 and 6.1.1.4'
O O 0.0492 0.0322 'International Tables Vol C Tables 4.2.6.8 and 6.1.1.4'

loop_
_geom_angle_atom_site_label_1
_geom_angle_atom_site_label_2
_geom_angle_atom_site_label_3
_geom_angle
C12 O3 C15 117.5(3)
C16 O4 C17 119.8(3)
C2 N1 C3 111.7(3)
C2 N1 C9 123.4(3)
C3 N1 C9 124.8(3)
C8 C1 C14 112.8(2)
C8 C1 C10 112.9(3)
C14 C1 C10 108.4(3)
C8 C1 C2 101.3(3)
C14 C1 C2 116.2(3)
C10 C1 C2 105.0(2)
O1 C2 N1 125.5(3)
O1 C2 C1 126.5(3)
N1 C2 C1 107.9(2)
C4 C3 C8 122.0(3)
C4 C3 N1 128.6(3)
C8 C3 N1 109.4(3)
C3 C4 C5 117.4(3)
C3 C4 H4 121.3
C5 C4 H4 121.3
C6 C5 C4 120.5(3)
C6 C5 H5 119.8
C4 C5 H5 119.8
C5 C6 C7 122.0(3)
C5 C6 Br1 119.4(2)
C7 C6 Br1 118.6(3)
C8 C7 C6 117.5(3)
C8 C7 H7 121.3
C6 C7 H7 121.3
C7 C8 C3 120.5(3)
C7 C8 C1 130.1(3)
C3 C8 C1 109.4(3)
N1 C9 H9A 109.5
N1 C9 H9B 109.5
H9A C9 H9B 109.5
N1 C9 H9C 109.5
H9A C9 H9C 109.5
H9B C9 H9C 109.5
O2 C10 C11 121.8(3)
O2 C10 C1 120.2(3)
C11 C10 C1 117.9(3)
C12 C11 C10 122.2(3)
C12 C11 H11 118.9
C10 C11 H11 118.9
O3 C12 C11 125.6(3)
O3 C12 C13 111.3(3)
C11 C12 C13 123.1(3)
C12 C13 C14 110.3(3)
C12 C13 H13A 109.6
C14 C13 H13A 109.6
C12 C13 H13B 109.6
C14 C13 H13B 109.6
H13A C13 H13B 108.1
C16 C14 C13 109.9(3)
C16 C14 C1 113.8(3)
C13 C14 C1 111.7(3)
C16 C14 H14 107.1
C13 C14 H14 107.1
C1 C14 H14 107.1
O3 C15 H15A 109.5
O3 C15 H15B 109.5
H15A C15 H15B 109.5
O3 C15 H15C 109.5
H15A C15 H15C 109.5
H15B C15 H15C 109.5
O4 C16 C19 124.3(3)
O4 C16 C14 110.6(3)
C19 C16 C14 125.0(3)
O4 C17 C18 106.2(3)
O4 C17 H17A 110.5
C18 C17 H17A 110.5
O4 C17 H17B 110.5
C18 C17 H17B 110.5
H17A C17 H17B 108.7
C17 C18 H18A 109.5
C17 C18 H18B 109.5
H18A C18 H18B 109.5
C17 C18 H18C 109.5
H18A C18 H18C 109.5
H18B C18 H18C 109.5
C16 C19 C20 123.7(4)
C16 C19 H19 118.1
C20 C19 H19 118.1
O5' C20 O6' 123.6(11)
O5 C20 O6 122.4(5)
O5 C20 C19 131.0(4)
O5' C20 C19 117.1(13)
O6' C20 C19 116.9(6)
O6 C20 C19 106.5(3)
C20 O6 C21 116.7(4)
O6 C21 C22 109.5(4)
O6 C21 H21A 109.8
C22 C21 H21A 109.8
O6 C21 H21B 109.8
C22 C21 H21B 109.8
H21A C21 H21B 108.2
C21 C22 H22A 109.5
C21 C22 H22B 109.5
H22A C22 H22B 109.5
C21 C22 H22C 109.5
H22A C22 H22C 109.5
H22B C22 H22C 109.5
C20 O6' C21' 116.5(11)
O6' C21' C22' 108.0(11)
O6' C21' H21C 110.1
C22' C21' H21C 110.1
O6' C21' H21D 110.1
C22' C21' H21D 110.1
H21C C21' H21D 108.4
C21' C22' H22D 109.5
C21' C22' H22E 109.5
H22D C22' H22E 109.5
C21' C22' H22F 109.5
H22D C22' H22F 109.5
H22E C22' H22F 109.5
C56 O15 C57 116.2(3)
C60 O16 C61 118.6(3)
C02Y O18 C64 119.7(4)
C46 N3 C47 111.5(3)
C46 N3 C53 123.4(3)
C47 N3 C53 125.0(3)
O17 C02Y O18 122.9(4)
O17 C02Y C63 128.9(4)
O18 C02Y C63 108.2(4)
C48 C45 C59 114.0(3)
C48 C45 C46 101.6(3)
C59 C45 C46 117.2(3)
C48 C45 C54 111.5(3)
C59 C45 C54 108.1(3)
C46 C45 C54 104.1(2)
O13 C46 N3 125.5(3)
O13 C46 C45 127.0(3)
N3 C46 C45 107.4(3)
C52 C47 C48 122.0(3)
C52 C47 N3 128.3(3)
C48 C47 N3 109.8(3)
C49 C48 C47 120.6(3)
C49 C48 C45 130.4(3)
C47 C48 C45 109.0(3)
C48 C49 C50 117.1(3)
C48 C49 H49 121.5
C50 C49 H49 121.5
C51 C50 C49 122.7(3)
C51 C50 Br3 119.6(2)
C49 C50 Br3 117.6(3)
C50 C51 C52 119.8(3)
C50 C51 H51 120.1
C52 C51 H51 120.1
C47 C52 C51 117.8(3)
C47 C52 H52 121.1
C51 C52 H52 121.1
N3 C53 H53A 109.5
N3 C53 H53B 109.5
H53A C53 H53B 109.5
N3 C53 H53C 109.5
H53A C53 H53C 109.5
H53B C53 H53C 109.5
O14 C54 C55 122.3(3)
O14 C54 C45 120.5(3)
C55 C54 C45 117.2(3)
C56 C55 C54 122.3(3)
C56 C55 H55 118.9
C54 C55 H55 118.9
O15 C56 C55 125.1(3)
O15 C56 C58 110.9(3)
C55 C56 C58 124.0(3)
O15 C57 H57A 109.5
O15 C57 H57B 109.5
H57A C57 H57B 109.5
O15 C57 H57C 109.5
H57A C57 H57C 109.5
H57B C57 H57C 109.5
C56 C58 C59 110.1(3)
C56 C58 H58A 109.6
C59 C58 H58A 109.6
C56 C58 H58B 109.6
C59 C58 H58B 109.6
H58A C58 H58B 108.1
C60 C59 C58 110.3(3)
C60 C59 C45 114.0(3)
C58 C59 C45 111.5(3)
C60 C59 H59 106.9
C58 C59 H59 106.9
C45 C59 H59 106.9
O16 C60 C63 124.0(3)
O16 C60 C59 110.4(3)
C63 C60 C59 125.5(3)
O16 C61 C62 105.8(4)
O16 C61 H61A 110.6
C62 C61 H61A 110.6
O16 C61 H61B 110.6
C62 C61 H61B 110.6
H61A C61 H61B 108.7
C61 C62 H62A 109.5
C61 C62 H62B 109.5
H62A C62 H62B 109.5
C61 C62 H62C 109.5
H62A C62 H62C 109.5
H62B C62 H62C 109.5
C60 C63 C02Y 124.6(4)
C60 C63 H63 117.7
C02Y C63 H63 117.7
O18 C64 C65 110.3(5)
O18 C64 H64A 109.6
C65 C64 H64A 109.6
O18 C64 H64B 109.6
C65 C64 H64B 109.6
H64A C64 H64B 108.1
C64 C65 H65A 109.5
C64 C65 H65B 109.5
H65A C65 H65B 109.5
C64 C65 H65C 109.5
H65A C65 H65C 109.5
H65B C65 H65C 109.5
C34 O8 C35 117.1(3)
C38 O10 C39 119.4(3)
C42 O12 C43 117.5(4)
C23 N2 C30 111.9(3)
C23 N2 C31 123.7(3)
C30 N2 C31 124.1(3)
O7 C23 N2 125.1(3)
O7 C23 C24 127.5(3)
N2 C23 C24 107.2(2)
C25 C24 C37 113.9(2)
C25 C24 C23 101.5(3)
C37 C24 C23 116.9(3)
C25 C24 C32 111.4(2)
C37 C24 C32 108.2(3)
C23 C24 C32 104.5(2)
C26 C25 C30 120.4(3)
C26 C25 C24 130.1(3)
C30 C25 C24 109.6(3)
C25 C26 C27 117.2(3)
C25 C26 H26 121.4
C27 C26 H26 121.4
C28 C27 C26 122.5(3)
C28 C27 Br2 119.7(2)
C26 C27 Br2 117.8(3)
C27 C28 C29 119.8(3)
C27 C28 H28 120.1
C29 C28 H28 120.1
C30 C29 C28 117.9(3)
C30 C29 H29 121.0
C28 C29 H29 121.0
C29 C30 C25 122.1(3)
C29 C30 N2 129.0(3)
C25 C30 N2 108.8(3)
N2 C31 H31A 109.5
N2 C31 H31B 109.5
H31A C31 H31B 109.5
N2 C31 H31C 109.5
H31A C31 H31C 109.5
H31B C31 H31C 109.5
O9 C32 C33 122.0(3)
O9 C32 C24 120.7(3)
C33 C32 C24 117.2(3)
C34 C33 C32 122.5(3)
C34 C33 H33 118.8
C32 C33 H33 118.8
O8 C34 C33 125.3(3)
O8 C34 C36 111.5(3)
C33 C34 C36 123.3(3)
O8 C35 H35A 109.5
O8 C35 H35B 109.5
H35A C35 H35B 109.5
O8 C35 H35C 109.5
H35A C35 H35C 109.5
H35B C35 H35C 109.5
C34 C36 C37 110.5(3)
C34 C36 H36A 109.5
C37 C36 H36A 109.5
C34 C36 H36B 109.5
C37 C36 H36B 109.5
H36A C36 H36B 108.1
C38 C37 C36 109.8(3)
C38 C37 C24 113.2(3)
C36 C37 C24 111.8(2)
C38 C37 H37 107.2
C36 C37 H37 107.2
C24 C37 H37 107.2
O10 C38 C41 124.2(3)
O10 C38 C37 110.4(3)
C41 C38 C37 125.3(3)
O10 C39 C40 106.3(3)
O10 C39 H39A 110.5
C40 C39 H39A 110.5
O10 C39 H39B 110.5
C40 C39 H39B 110.5
H39A C39 H39B 108.7
C39 C40 H40A 109.5
C39 C40 H40B 109.5
H40A C40 H40B 109.5
C39 C40 H40C 109.5
H40A C40 H40C 109.5
H40B C40 H40C 109.5
C38 C41 C42 124.0(3)
C38 C41 H41 118.0
C42 C41 H41 118.0
O11 C42 O12 122.3(4)
O11 C42 C41 129.0(3)
O12 C42 C41 108.8(3)
O12 C43 C44 110.2(4)
O12 C43 H43A 109.6
C44 C43 H43A 109.6
O12 C43 H43B 109.6
C44 C43 H43B 109.6
H43A C43 H43B 108.1
C43 C44 H44A 109.5
C43 C44 H44B 109.5
H44A C44 H44B 109.5
C43 C44 H44C 109.5
H44A C44 H44C 109.5
H44B C44 H44C 109.5
C78 O21 C81 117.0(3)
C82 O22 C83 119.2(3)
C86 O24 C87 116.4(3)
C69 N4 C68 111.5(3)
C69 N4 C70 123.3(3)
C68 N4 C70 125.1(3)
C75 C66 C76 112.4(2)
C75 C66 C69 101.9(3)
C76 C66 C69 116.9(3)
C75 C66 C80 113.4(3)
C76 C66 C80 107.8(3)
C69 C66 C80 104.2(2)
C71 C68 C75 121.9(3)
C71 C68 N4 128.0(4)
C75 C68 N4 110.0(3)
O19 C69 N4 125.3(3)
O19 C69 C66 126.9(3)
N4 C69 C66 107.6(2)
N4 C70 H70A 109.5
N4 C70 H70B 109.5
H70A C70 H70B 109.5
N4 C70 H70C 109.5
H70A C70 H70C 109.5
H70B C70 H70C 109.5
C68 C71 C72 117.8(4)
C68 C71 H71 121.1
C72 C71 H71 121.1
C73 C72 C71 120.1(3)
C73 C72 H72 119.9
C71 C72 H72 119.9
C72 C73 C74 122.3(3)
C72 C73 Br4 119.3(2)
C74 C73 Br4 118.4(3)
C75 C74 C73 117.5(3)
C75 C74 H74 121.2
C73 C74 H74 121.2
C74 C75 C68 120.3(3)
C74 C75 C66 130.8(3)
C68 C75 C66 108.7(3)
C82 C76 C77 110.3(3)
C82 C76 C66 113.8(3)
C77 C76 C66 111.7(2)
C82 C76 H76 106.9
C77 C76 H76 106.9
C66 C76 H76 106.9
C78 C77 C76 110.0(3)
C78 C77 H77A 109.7
C76 C77 H77A 109.7
C78 C77 H77B 109.7
C76 C77 H77B 109.7
H77A C77 H77B 108.2
C79 C78 O21 126.0(3)
C79 C78 C77 123.8(3)
O21 C78 C77 110.2(3)
C78 C79 C80 122.2(3)
C78 C79 H79 118.9
C80 C79 H79 118.9
O20 C80 C79 122.2(3)
O20 C80 C66 120.7(3)
C79 C80 C66 117.0(3)
O21 C81 H81A 109.5
O21 C81 H81B 109.5
H81A C81 H81B 109.5
O21 C81 H81C 109.5
H81A C81 H81C 109.5
H81B C81 H81C 109.5
C85 C82 O22 124.5(3)
C85 C82 C76 125.4(3)
O22 C82 C76 110.1(3)
O22 C83 C84 106.6(3)
O22 C83 H83A 110.4
C84 C83 H83A 110.4
O22 C83 H83B 110.4
C84 C83 H83B 110.4
H83A C83 H83B 108.6
C83 C84 H84A 109.5
C83 C84 H84B 109.5
H84A C84 H84B 109.5
C83 C84 H84C 109.5
H84A C84 H84C 109.5
H84B C84 H84C 109.5
C82 C85 C86 124.8(3)
C82 C85 H85 117.6
C86 C85 H85 117.6
O23 C86 O24 121.4(4)
O23 C86 C85 129.4(3)
O24 C86 C85 109.2(3)
O24 C87 C88 105.2(3)
O24 C87 H87A 110.7
C88 C87 H87A 110.7
O24 C87 H87B 110.7
C88 C87 H87B 110.7
H87A C87 H87B 108.8
C87 C88 H88A 109.5
C87 C88 H88B 109.5
H88A C88 H88B 109.5
C87 C88 H88C 109.5
H88A C88 H88C 109.5
H88B C88 H88C 109.5

loop_
_geom_bond_atom_site_label_1
_geom_bond_atom_site_label_2
_geom_bond_distance
Br1 C6 1.901(3)
O1 C2 1.219(4)
O2 C10 1.217(4)
O3 C12 1.337(4)
O3 C15 1.443(4)
O4 C16 1.340(4)
O4 C17 1.440(4)
N1 C2 1.366(5)
N1 C3 1.402(4)
N1 C9 1.454(5)
C1 C8 1.509(4)
C1 C14 1.546(5)
C1 C10 1.549(5)
C1 C2 1.555(5)
C3 C4 1.390(5)
C3 C8 1.395(5)
C4 C5 1.394(5)
C4 H4 0.9300
C5 C6 1.385(5)
C5 H5 0.9300
C6 C7 1.399(4)
C7 C8 1.383(4)
C7 H7 0.9300
C9 H9A 0.9600
C9 H9B 0.9600
C9 H9C 0.9600
C10 C11 1.451(4)
C11 C12 1.355(5)
C11 H11 0.9300
C12 C13 1.492(5)
C13 C14 1.531(4)
C13 H13A 0.9700
C13 H13B 0.9700
C14 C16 1.501(5)
C14 H14 0.9800
C15 H15A 0.9600
C15 H15B 0.9600
C15 H15C 0.9600
C16 C19 1.355(5)
C17 C18 1.507(5)
C17 H17A 0.9700
C17 H17B 0.9700
C18 H18A 0.9600
C18 H18B 0.9600
C18 H18C 0.9600
C19 C20 1.467(5)
C19 H19 0.9300
C20 O5 1.205(6)
C20 O5' 1.230(11)
C20 O6' 1.288(8)
C20 O6 1.387(5)
O6 C21 1.455(5)
C21 C22 1.486(6)
C21 H21A 0.9700
C21 H21B 0.9700
C22 H22A 0.9600
C22 H22B 0.9600
C22 H22C 0.9600
O6' C21' 1.453(11)
C21' C22' 1.488(12)
C21' H21C 0.9700
C21' H21D 0.9700
C22' H22D 0.9600
C22' H22E 0.9600
C22' H22F 0.9600
Br3 C50 1.898(3)
O13 C46 1.218(4)
O14 C54 1.219(4)
O15 C56 1.339(4)
O15 C57 1.446(5)
O16 C60 1.340(4)
O16 C61 1.440(5)
O17 C02Y 1.209(6)
O18 C02Y 1.352(5)
O18 C64 1.452(7)
N3 C46 1.369(4)
N3 C47 1.394(4)
N3 C53 1.442(5)
C02Y C63 1.466(6)
C45 C48 1.506(4)
C45 C59 1.545(5)
C45 C46 1.551(5)
C45 C54 1.554(5)
C47 C52 1.386(4)
C47 C48 1.390(5)
C48 C49 1.382(4)
C49 C50 1.404(5)
C49 H49 0.9300
C50 C51 1.374(6)
C51 C52 1.398(5)
C51 H51 0.9300
C52 H52 0.9300
C53 H53A 0.9600
C53 H53B 0.9600
C53 H53C 0.9600
C54 C55 1.446(5)
C55 C56 1.345(5)
C55 H55 0.9300
C56 C58 1.498(5)
C57 H57A 0.9600
C57 H57B 0.9600
C57 H57C 0.9600
C58 C59 1.538(4)
C58 H58A 0.9700
C58 H58B 0.9700
C59 C60 1.506(5)
C59 H59 0.9800
C60 C63 1.345(5)
C61 C62 1.516(7)
C61 H61A 0.9700
C61 H61B 0.9700
C62 H62A 0.9600
C62 H62B 0.9600
C62 H62C 0.9600
C63 H63 0.9300
C64 C65 1.472(9)
C64 H64A 0.9700
C64 H64B 0.9700
C65 H65A 0.9600
C65 H65B 0.9600
C65 H65C 0.9600
Br2 C27 1.902(3)
O7 C23 1.214(4)
O8 C34 1.341(4)
O8 C35 1.443(4)
O9 C32 1.216(4)
O10 C38 1.340(4)
O10 C39 1.443(4)
O11 C42 1.203(5)
O12 C42 1.355(4)
O12 C43 1.453(6)
N2 C23 1.371(4)
N2 C30 1.407(4)
N2 C31 1.452(5)
C23 C24 1.553(4)
C24 C25 1.507(4)
C24 C37 1.539(4)
C24 C32 1.555(4)
C25 C26 1.385(4)
C25 C30 1.394(5)
C26 C27 1.399(4)
C26 H26 0.9300
C27 C28 1.383(5)
C28 C29 1.397(5)
C28 H28 0.9300
C29 C30 1.380(4)
C29 H29 0.9300
C31 H31A 0.9600
C31 H31B 0.9600
C31 H31C 0.9600
C32 C33 1.449(4)
C33 C34 1.353(5)
C33 H33 0.9300
C34 C36 1.493(4)
C35 H35A 0.9600
C35 H35B 0.9600
C35 H35C 0.9600
C36 C37 1.535(4)
C36 H36A 0.9700
C36 H36B 0.9700
C37 C38 1.507(4)
C37 H37 0.9800
C38 C41 1.349(5)
C39 C40 1.512(6)
C39 H39A 0.9700
C39 H39B 0.9700
C40 H40A 0.9600
C40 H40B 0.9600
C40 H40C 0.9600
C41 C42 1.466(6)
C41 H41 0.9300
C43 C44 1.494(9)
C43 H43A 0.9700
C43 H43B 0.9700
C44 H44A 0.9600
C44 H44B 0.9600
C44 H44C 0.9600
Br4 C73 1.903(3)
O19 C69 1.216(4)
O20 C80 1.218(4)
O21 C78 1.349(4)
O21 C81 1.436(5)
O22 C82 1.351(4)
O22 C83 1.438(4)
O23 C86 1.209(5)
O24 C86 1.347(4)
O24 C87 1.457(5)
N4 C69 1.371(4)
N4 C68 1.399(4)
N4 C70 1.448(5)
C66 C75 1.510(4)
C66 C76 1.539(4)
C66 C69 1.552(5)
C66 C80 1.555(4)
C68 C71 1.389(4)
C68 C75 1.394(5)
C70 H70A 0.9600
C70 H70B 0.9600
C70 H70C 0.9600
C71 C72 1.393(5)
C71 H71 0.9300
C72 C73 1.372(6)
C72 H72 0.9300
C73 C74 1.408(4)
C74 C75 1.374(4)
C74 H74 0.9300
C76 C82 1.505(4)
C76 C77 1.534(4)
C76 H76 0.9800
C77 C78 1.495(4)
C77 H77A 0.9700
C77 H77B 0.9700
C78 C79 1.347(5)
C79 C80 1.451(4)
C79 H79 0.9300
C81 H81A 0.9600
C81 H81B 0.9600
C81 H81C 0.9600
C82 C85 1.340(5)
C83 C84 1.509(6)
C83 H83A 0.9700
C83 H83B 0.9700
C84 H84A 0.9600
C84 H84B 0.9600
C84 H84C 0.9600
C85 C86 1.461(5)
C85 H85 0.9300
C87 C88 1.506(5)
C87 H87A 0.9700
C87 H87B 0.9700
C88 H88A 0.9600
C88 H88B 0.9600
C88 H88C 0.9600

loop_
_geom_torsion_atom_site_label_1
_geom_torsion_atom_site_label_2
_geom_torsion_atom_site_label_3
_geom_torsion_atom_site_label_4
_geom_torsion
C3 N1 C2 O1 -179.3(3)
C9 N1 C2 O1 -3.4(6)
C3 N1 C2 C1 4.8(4)
C9 N1 C2 C1 -179.2(3)
C8 C1 C2 O1 178.7(3)
C14 C1 C2 O1 56.0(5)
C10 C1 C2 O1 -63.7(4)
C8 C1 C2 N1 -5.5(3)
C14 C1 C2 N1 -128.2(3)
C10 C1 C2 N1 112.1(3)
C2 N1 C3 C4 177.5(4)
C9 N1 C3 C4 1.6(6)
C2 N1 C3 C8 -1.9(4)
C9 N1 C3 C8 -177.8(3)
C8 C3 C4 C5 1.2(5)
N1 C3 C4 C5 -178.1(3)
C3 C4 C5 C6 1.1(5)
C4 C5 C6 C7 -2.4(5)
C4 C5 C6 Br1 176.7(3)
C5 C6 C7 C8 1.3(5)
Br1 C6 C7 C8 -177.8(2)
C6 C7 C8 C3 1.1(5)
C6 C7 C8 C1 180.0(3)
C4 C3 C8 C7 -2.4(5)
N1 C3 C8 C7 177.1(3)
C4 C3 C8 C1 178.6(3)
N1 C3 C8 C1 -2.0(4)
C14 C1 C8 C7 -49.5(5)
C10 C1 C8 C7 73.8(4)
C2 C1 C8 C7 -174.5(3)
C14 C1 C8 C3 129.4(3)
C10 C1 C8 C3 -107.2(3)
C2 C1 C8 C3 4.5(3)
C8 C1 C10 O2 23.2(5)
C14 C1 C10 O2 149.0(3)
C2 C1 C10 O2 -86.2(4)
C8 C1 C10 C11 -157.8(3)
C14 C1 C10 C11 -32.1(4)
C2 C1 C10 C11 92.7(3)
O2 C10 C11 C12 -177.8(4)
C1 C10 C11 C12 3.3(5)
C15 O3 C12 C11 -1.5(5)
C15 O3 C12 C13 177.0(3)
C10 C11 C12 O3 -179.8(3)
C10 C11 C12 C13 1.9(5)
O3 C12 C13 C14 -155.5(3)
C11 C12 C13 C14 23.1(5)
C12 C13 C14 C16 180.0(3)
C12 C13 C14 C1 -52.8(4)
C8 C1 C14 C16 -52.3(4)
C10 C1 C14 C16 -178.1(2)
C2 C1 C14 C16 64.1(3)
C8 C1 C14 C13 -177.3(3)
C10 C1 C14 C13 56.9(4)
C2 C1 C14 C13 -60.9(4)
C17 O4 C16 C19 4.5(5)
C17 O4 C16 C14 -171.2(3)
C13 C14 C16 O4 76.2(4)
C1 C14 C16 O4 -49.8(3)
C13 C14 C16 C19 -99.4(4)
C1 C14 C16 C19 134.6(3)
C16 O4 C17 C18 173.7(3)
O4 C16 C19 C20 -174.9(3)
C14 C16 C19 C20 0.2(5)
C16 C19 C20 O5 -14.6(9)
C16 C19 C20 O5' -4(2)
C16 C19 C20 O6' -166.4(9)
C16 C19 C20 O6 162.5(3)
O5 C20 O6 C21 2.3(8)
O5' C20 O6 C21 -12(3)
O6' C20 O6 C21 69.8(12)
C19 C20 O6 C21 -175.1(4)
C20 O6 C21 C22 -89.6(6)
O5 C20 O6' C21' 15.1(17)
O5' C20 O6' C21' 12(3)
O6 C20 O6' C21' -110(2)
C19 C20 O6' C21' 173.2(12)
C20 O6' C21' C22' 164.1(17)
C64 O18 C02Y O17 -3.4(8)
C64 O18 C02Y C63 175.7(5)
C47 N3 C46 O13 176.8(3)
C53 N3 C46 O13 0.8(6)
C47 N3 C46 C45 -7.4(4)
C53 N3 C46 C45 176.6(3)
C48 C45 C46 O13 -175.9(3)
C59 C45 C46 O13 -51.1(5)
C54 C45 C46 O13 68.2(4)
C48 C45 C46 N3 8.3(3)
C59 C45 C46 N3 133.1(3)
C54 C45 C46 N3 -107.6(3)
C46 N3 C47 C52 -177.6(3)
C53 N3 C47 C52 -1.6(6)
C46 N3 C47 C48 3.1(4)
C53 N3 C47 C48 179.1(4)
C52 C47 C48 C49 3.1(5)
N3 C47 C48 C49 -177.6(3)
C52 C47 C48 C45 -176.7(3)
N3 C47 C48 C45 2.7(4)
C59 C45 C48 C49 46.8(5)
C46 C45 C48 C49 173.7(3)
C54 C45 C48 C49 -75.9(4)
C59 C45 C48 C47 -133.5(3)
C46 C45 C48 C47 -6.5(3)
C54 C45 C48 C47 103.8(3)
C47 C48 C49 C50 -2.5(5)
C45 C48 C49 C50 177.2(3)
C48 C49 C50 C51 0.3(5)
C48 C49 C50 Br3 -179.6(2)
C49 C50 C51 C52 1.5(5)
Br3 C50 C51 C52 -178.6(3)
C48 C47 C52 C51 -1.2(5)
N3 C47 C52 C51 179.6(3)
C50 C51 C52 C47 -1.0(5)
C48 C45 C54 O14 -20.6(5)
C59 C45 C54 O14 -146.6(3)
C46 C45 C54 O14 88.1(4)
C48 C45 C54 C55 161.7(3)
C59 C45 C54 C55 35.7(4)
C46 C45 C54 C55 -89.6(3)
O14 C54 C55 C56 177.3(4)
C45 C54 C55 C56 -5.0(5)
C57 O15 C56 C55 -2.2(7)
C57 O15 C56 C58 179.2(4)
C54 C55 C56 O15 177.4(4)
C54 C55 C56 C58 -4.2(6)
O15 C56 C58 C59 159.7(3)
C55 C56 C58 C59 -18.9(5)
C56 C58 C59 C60 178.2(3)
C56 C58 C59 C45 50.5(4)
C48 C45 C59 C60 51.3(4)
C46 C45 C59 C60 -67.1(3)
C54 C45 C59 C60 175.8(2)
C48 C45 C59 C58 176.9(3)
C46 C45 C59 C58 58.6(4)
C54 C45 C59 C58 -58.6(4)
C61 O16 C60 C63 -3.6(5)
C61 O16 C60 C59 173.9(3)
C58 C59 C60 O16 -84.6(3)
C45 C59 C60 O16 41.7(3)
C58 C59 C60 C63 92.9(4)
C45 C59 C60 C63 -140.8(3)
C60 O16 C61 C62 -175.8(4)
O16 C60 C63 C02Y 176.3(3)
C59 C60 C63 C02Y -0.9(5)
O17 C02Y C63 C60 1.8(7)
O18 C02Y C63 C60 -177.2(4)
C02Y O18 C64 C65 -102.5(6)
C30 N2 C23 O7 175.8(3)
C31 N2 C23 O7 1.8(5)
C30 N2 C23 C24 -8.4(4)
C31 N2 C23 C24 177.6(3)
O7 C23 C24 C25 -174.5(3)
N2 C23 C24 C25 9.8(3)
O7 C23 C24 C37 -50.1(4)
N2 C23 C24 C37 134.3(3)
O7 C23 C24 C32 69.5(4)
N2 C23 C24 C32 -106.2(3)
C37 C24 C25 C26 43.9(5)
C23 C24 C25 C26 170.4(3)
C32 C24 C25 C26 -78.8(4)
C37 C24 C25 C30 -134.5(3)
C23 C24 C25 C30 -8.1(3)
C32 C24 C25 C30 102.7(3)
C30 C25 C26 C27 -1.9(5)
C24 C25 C26 C27 179.8(3)
C25 C26 C27 C28 -1.0(5)
C25 C26 C27 Br2 177.9(2)
C26 C27 C28 C29 2.1(5)
Br2 C27 C28 C29 -176.8(2)
C27 C28 C29 C30 -0.2(5)
C28 C29 C30 C25 -2.8(5)
C28 C29 C30 N2 175.9(3)
C26 C25 C30 C29 3.9(5)
C24 C25 C30 C29 -177.5(3)
C26 C25 C30 N2 -175.0(3)
C24 C25 C30 N2 3.7(4)
C23 N2 C30 C29 -175.5(3)
C31 N2 C30 C29 -1.6(6)
C23 N2 C30 C25 3.2(4)
C31 N2 C30 C25 177.2(3)
C25 C24 C32 O9 -21.7(4)
C37 C24 C32 O9 -147.6(3)
C23 C24 C32 O9 87.1(3)
C25 C24 C32 C33 160.8(3)
C37 C24 C32 C33 34.9(3)
C23 C24 C32 C33 -90.3(3)
O9 C32 C33 C34 177.2(3)
C24 C32 C33 C34 -5.4(5)
C35 O8 C34 C33 1.4(5)
C35 O8 C34 C36 -178.0(3)
C32 C33 C34 O8 178.0(3)
C32 C33 C34 C36 -2.6(5)
O8 C34 C36 C37 159.2(3)
C33 C34 C36 C37 -20.3(5)
C34 C36 C37 C38 177.7(3)
C34 C36 C37 C24 51.1(4)
C25 C24 C37 C38 52.9(4)
C23 C24 C37 C38 -65.1(3)
C32 C24 C37 C38 177.4(2)
C25 C24 C37 C36 177.6(3)
C23 C24 C37 C36 59.7(4)
C32 C24 C37 C36 -57.9(3)
C39 O10 C38 C41 -8.6(5)
C39 O10 C38 C37 168.7(3)
C36 C37 C38 O10 -81.4(3)
C24 C37 C38 O10 44.4(3)
C36 C37 C38 C41 95.9(4)
C24 C37 C38 C41 -138.3(3)
C38 O10 C39 C40 -169.8(3)
O10 C38 C41 C42 172.5(3)
C37 C38 C41 C42 -4.4(5)
C43 O12 C42 O11 -7.9(7)
C43 O12 C42 C41 170.7(4)
C38 C41 C42 O11 3.2(7)
C38 C41 C42 O12 -175.2(3)
C42 O12 C43 C44 -91.9(5)
C69 N4 C68 C71 175.0(3)
C70 N4 C68 C71 -0.4(6)
C69 N4 C68 C75 -2.9(4)
C70 N4 C68 C75 -178.3(3)
C68 N4 C69 O19 -178.9(3)
C70 N4 C69 O19 -3.4(6)
C68 N4 C69 C66 5.4(4)
C70 N4 C69 C66 -179.1(3)
C75 C66 C69 O19 178.8(3)
C76 C66 C69 O19 55.9(4)
C80 C66 C69 O19 -63.0(4)
C75 C66 C69 N4 -5.6(3)
C76 C66 C69 N4 -128.5(3)
C80 C66 C69 N4 112.6(3)
C75 C68 C71 C72 1.0(5)
N4 C68 C71 C72 -176.7(3)
C68 C71 C72 C73 2.1(5)
C71 C72 C73 C74 -2.9(5)
C71 C72 C73 Br4 176.8(3)
C72 C73 C74 C75 0.4(5)
Br4 C73 C74 C75 -179.3(2)
C73 C74 C75 C68 2.7(5)
C73 C74 C75 C66 177.3(3)
C71 C68 C75 C74 -3.5(5)
N4 C68 C75 C74 174.5(3)
C71 C68 C75 C66 -179.1(3)
N4 C68 C75 C66 -1.1(4)
C76 C66 C75 C74 -45.1(5)
C69 C66 C75 C74 -171.0(3)
C80 C66 C75 C74 77.6(4)
C76 C66 C75 C68 130.0(3)
C69 C66 C75 C68 4.0(3)
C80 C66 C75 C68 -107.4(3)
C75 C66 C76 C82 -49.4(4)
C69 C66 C76 C82 68.0(3)
C80 C66 C76 C82 -175.1(2)
C75 C66 C76 C77 -175.1(3)
C69 C66 C76 C77 -57.8(4)
C80 C66 C76 C77 59.1(3)
C82 C76 C77 C78 -178.9(3)
C66 C76 C77 C78 -51.2(4)
C81 O21 C78 C79 3.8(6)
C81 O21 C78 C77 -176.1(4)
C76 C77 C78 C79 19.2(5)
C76 C77 C78 O21 -160.8(3)
O21 C78 C79 C80 -176.1(3)
C77 C78 C79 C80 3.8(6)
C78 C79 C80 O20 -177.6(4)
C78 C79 C80 C66 5.4(5)
C75 C66 C80 O20 21.9(5)
C76 C66 C80 O20 147.0(3)
C69 C66 C80 O20 -88.1(4)
C75 C66 C80 C79 -161.0(3)
C76 C66 C80 C79 -35.9(4)
C69 C66 C80 C79 89.0(3)
C83 O22 C82 C85 -1.1(5)
C83 O22 C82 C76 -179.0(3)
C77 C76 C82 C85 -106.2(4)
C66 C76 C82 C85 127.3(3)
C77 C76 C82 O22 71.7(3)
C66 C76 C82 O22 -54.8(3)
C82 O22 C83 C84 -178.0(3)
O22 C82 C85 C86 178.3(3)
C76 C82 C85 C86 -4.1(5)
C87 O24 C86 O23 -0.2(6)
C87 O24 C86 C85 177.9(3)
C82 C85 C86 O23 -4.2(7)
C82 C85 C86 O24 177.9(3)
C86 O24 C87 C88 175.4(3)
